data_7701326
loop_
_publ_author_name
'Jiang, Tao'
'Zhang, Kang'
'Shen, Yunjun'
'Hamdaoui, Mustapha'
'Dontha, Rakesh'
'Liu, Jiyong'
'Spingler, Bernhard'
'Duttwyler, Simon'

_publ_section_title
;
 The 12-ethynylmonocarba-closo-dodecaborate anion as a versatile ligand
 for Cu(I) alkyne and heterobimetallic Cu(I)/M(II) (M = Pd, Pt) alkynide
 complexes
;
_journal_name_full 'Dalton Transactions'
_journal_paper_doi 10.1039/C9DT03272J
_journal_year 2019
_chemical_formula_moiety 'C18 H42 Cu P2, C3 H12 B11'
_chemical_formula_sum 'C21 H54 B11 Cu P2'
_chemical_formula_weight 551.03
_space_group_crystal_system monoclinic
_space_group_IT_number 14
_space_group_name_Hall '-P 2yn'
_space_group_name_H-M_alt 'P 1 21/n 1'
_symmetry_space_group_name_Hall '-P 2yn'
_symmetry_space_group_name_H-M 'P 1 21/n 1'
_atom_sites_solution_hydrogens geom
_atom_sites_solution_primary dual
_audit_creation_date 2019-02-21
_audit_creation_method
;
Olex2 1.2
(compiled 2018.05.29 svn.r3508 for OlexSys, GUI svn.r5506)
;
_audit_update_record
;
2019-04-17 deposited with the CCDC.    2019-10-09 downloaded from the CCDC.
;
_cell_angle_alpha 90
_cell_angle_beta 92.697(5)
_cell_angle_gamma 90
_cell_formula_units_Z 4
_cell_length_a 11.9970(7)
_cell_length_b 15.5376(7)
_cell_length_c 17.7707(8)
_cell_measurement_reflns_used 3366
_cell_measurement_temperature 293(2)
_cell_measurement_theta_max 29.3864
_cell_measurement_theta_min 3.1942
_cell_volume 3308.9(3)
_computing_cell_refinement
;
CrysAlisPro, Agilent Technologies,
Version 1.171.35.11 (release 16-05-2011 CrysAlis171 .NET)
(compiled May 16 2011,17:55:39)
;
_computing_data_collection
;
CrysAlisPro, Agilent Technologies,
Version 1.171.35.11 (release 16-05-2011 CrysAlis171 .NET)
(compiled May 16 2011,17:55:39)
;
_computing_data_reduction
;
CrysAlisPro, Agilent Technologies,
Version 1.171.35.11 (release 16-05-2011 CrysAlis171 .NET)
(compiled May 16 2011,17:55:39)
;
_computing_molecular_graphics 'Olex2 (Dolomanov et al., 2009)'
_computing_publication_material 'Olex2 (Dolomanov et al., 2009)'
_computing_structure_refinement 'ShelXL (Sheldrick, 2015)'
_computing_structure_solution 'ShelXT (Sheldrick, 2015)'
_diffrn_ambient_temperature 293(2)
_diffrn_detector_area_resol_mean 10.3592
_diffrn_measured_fraction_theta_full 0.998
_diffrn_measured_fraction_theta_max 0.998
_diffrn_measurement_details
;
#__ type_ start__ end____ width___ exp.time_
  1 omega  -34.00   53.00   1.0000   12.0000
omega____ theta____ kappa____ phi______ frames
    -      -11.4683   38.0000  120.0000 87

#__ type_ start__ end____ width___ exp.time_
  2 omega  -26.00   64.00   1.0000   12.0000
omega____ theta____ kappa____ phi______ frames
    -      -11.4683   77.0000  -30.0000 90
;
_diffrn_measurement_device_type 'Xcalibur, Atlas, Gemini ultra'
_diffrn_measurement_method '\w scans'
_diffrn_orient_matrix_UB_11 0.0468667000
_diffrn_orient_matrix_UB_12 0.0192472000
_diffrn_orient_matrix_UB_13 -0.0161638000
_diffrn_orient_matrix_UB_21 0.0355581000
_diffrn_orient_matrix_UB_22 -0.0184676000
_diffrn_orient_matrix_UB_23 0.0286306000
_diffrn_orient_matrix_UB_31 0.0066222000
_diffrn_orient_matrix_UB_32 -0.0370337000
_diffrn_orient_matrix_UB_33 -0.0227091000
_diffrn_radiation_monochromator graphite
_diffrn_radiation_type MoK\a
_diffrn_radiation_wavelength 0.71073
_diffrn_reflns_av_R_equivalents 0.0326
_diffrn_reflns_av_unetI/netI 0.0472
_diffrn_reflns_Laue_measured_fraction_full 0.998
_diffrn_reflns_Laue_measured_fraction_max 0.998
_diffrn_reflns_limit_h_max 14
_diffrn_reflns_limit_h_min -10
_diffrn_reflns_limit_k_max 18
_diffrn_reflns_limit_k_min -18
_diffrn_reflns_limit_l_max 21
_diffrn_reflns_limit_l_min -21
_diffrn_reflns_number 13418
_diffrn_reflns_point_group_measured_fraction_full 0.998
_diffrn_reflns_point_group_measured_fraction_max 0.998
_diffrn_reflns_theta_full 25.242
_diffrn_reflns_theta_max 25.679
_diffrn_reflns_theta_min 3.201
_diffrn_source 'Enhance (Mo) X-ray Source'
_exptl_absorpt_coefficient_mu 0.767
_exptl_absorpt_correction_T_max 1.00000
_exptl_absorpt_correction_T_min 0.88404
_exptl_absorpt_correction_type multi-scan
_exptl_absorpt_process_details
;
CrysAlisPro, Agilent Technologies,
Version 1.171.35.11 (release 16-05-2011 CrysAlis171 .NET)
(compiled May 16 2011,17:55:39)
Empirical absorption correction using spherical harmonics,
 implemented in SCALE3 ABSPACK scaling algorithm.
;
_exptl_crystal_colour colourless
_exptl_crystal_colour_primary colourless
_exptl_crystal_density_diffrn 1.106
_exptl_crystal_description prism
_exptl_crystal_F_000 1176
_exptl_crystal_size_max 0.65
_exptl_crystal_size_mid 0.51
_exptl_crystal_size_min 0.3
_refine_diff_density_max 0.298
_refine_diff_density_min -0.207
_refine_diff_density_rms 0.044
_refine_ls_extinction_method none
_refine_ls_goodness_of_fit_ref 1.018
_refine_ls_hydrogen_treatment mixed
_refine_ls_matrix_type full
_refine_ls_number_parameters 329
_refine_ls_number_reflns 6266
_refine_ls_number_restraints 0
_refine_ls_restrained_S_all 1.018
_refine_ls_R_factor_all 0.0705
_refine_ls_R_factor_gt 0.0424
_refine_ls_shift/su_max 0.001
_refine_ls_shift/su_mean 0.000
_refine_ls_structure_factor_coef Fsqd
_refine_ls_weighting_details 'w=1/[\s^2^(Fo^2^)+(0.0428P)^2^+0.7507P] where P=(Fo^2^+2Fc^2^)/3'
_refine_ls_weighting_scheme calc
_refine_ls_wR_factor_gt 0.0947
_refine_ls_wR_factor_ref 0.1107
_reflns_Friedel_coverage 0.000
_reflns_number_gt 4378
_reflns_number_total 6266
_reflns_threshold_expression 'I > 2\s(I)'
_cod_data_source_file c9dt03272j2.cif
_cod_data_source_block 171122_zk_cu_pipr3
_cod_database_code 7701326
_shelx_shelxl_version_number 2014/7
_chemical_oxdiff_formula 'c h n o B P CU'
_shelx_space_group_comment
;
The symmetry employed for this shelxl refinement is uniquely defined
by the following loop, which should always be used as a source of
symmetry information in preference to the above space-group names.
They are only intended as comments.
;
_shelx_estimated_absorpt_t_max 0.802
_shelx_estimated_absorpt_t_min 0.635
_reflns_odcompleteness_completeness 99.53
_reflns_odcompleteness_iscentric 1
_reflns_odcompleteness_theta 26.32
_olex2_refinement_description
;
1. Fixed Uiso
 At 1.2 times of:
  All B(H) groups, All C(H) groups
 At 1.5 times of:
  All C(H,H,H) groups
2.a Ternary CH refined with riding coordinates:
 C11(H11), C14(H14), C17(H17), C21(H21), C24(H24), C27(H27)
2.b Idealised Me refined as rotating group:
 C12(H12A,H12B,H12C), C13(H13A,H13B,H13C), C15(H15A,H15B,H15C), C16(H16A,H16B,
 H16C), C18(H18A,H18B,H18C), C19(H19A,H19B,H19C), C22(H22A,H22B,H22C), C23(H23A,
 H23B,H23C), C25(H25A,H25B,H25C), C26(H26A,H26B,H26C), C28(H28A,H28B,H28C),
 C29(H29A,H29B,H29C)
2.c Boron cage BH refined with riding coordinates:
 B1(H1A), B2(H2), B3(H3A), B4(H4), B5(H5), B6(H6), B7(H7), B8(H8), B9(H9),
 B10(H10)
2.d Boron cage BH refined with riding coordinates and stretchable bonds:
 C1(H1)
2.e :
 C3(H3)
;
_olex2_submission_special_instructions 'No special instructions were received'

loop_
_space_group_symop_operation_xyz
'x, y, z'
'-x+1/2, y+1/2, -z+1/2'
'-x, -y, -z'
'x-1/2, -y-1/2, z-1/2'

loop_
_atom_site_label
_atom_site_type_symbol
_atom_site_fract_x
_atom_site_fract_y
_atom_site_fract_z
_atom_site_U_iso_or_equiv
_atom_site_adp_type
_atom_site_occupancy
_atom_site_site_symmetry_order
_atom_site_calc_flag
_atom_site_refinement_flags_posn
Cu1 Cu 0.27620(3) 0.79301(2) 0.58746(2) 0.05394(13) Uani 1 1 d .
P1 P 0.27574(6) 0.71447(4) 0.48405(3) 0.04234(17) Uani 1 1 d .
P2 P 0.29436(6) 0.87604(4) 0.68794(4) 0.04562(18) Uani 1 1 d .
C1 C 0.1471(3) 0.1427(2) 0.45035(18) 0.0702(9) Uani 1 1 d .
H1 H 0.1163(10) 0.0946(16) 0.4783(9) 0.084 Uiso 1 1 calc GR
B11 B 0.2483(3) 0.3003(2) 0.35916(18) 0.0537(8) Uani 1 1 d .
C2 C 0.2943(3) 0.3779(2) 0.31545(17) 0.0694(8) Uani 1 1 d .
C3 C 0.3242(4) 0.4378(2) 0.2824(2) 0.0992(13) Uani 1 1 d .
H3 H 0.3481 0.4855 0.2560 0.119 Uiso 1 1 calc R
C11 C 0.4122(2) 0.66269(19) 0.47519(16) 0.0596(7) Uani 1 1 d .
H11 H 0.4665 0.7098 0.4787 0.072 Uiso 1 1 calc R
C12 C 0.4419(2) 0.6049(2) 0.54275(18) 0.0732(9) Uani 1 1 d .
H12A H 0.4248 0.6342 0.5883 0.110 Uiso 1 1 calc GR
H12B H 0.5200 0.5916 0.5438 0.110 Uiso 1 1 calc GR
H12C H 0.3994 0.5526 0.5386 0.110 Uiso 1 1 calc GR
C13 C 0.4322(3) 0.6189(2) 0.4008(2) 0.0995(12) Uani 1 1 d .
H13A H 0.3860 0.5686 0.3957 0.149 Uiso 1 1 calc GR
H13B H 0.5092 0.6024 0.3995 0.149 Uiso 1 1 calc GR
H13C H 0.4142 0.6579 0.3601 0.149 Uiso 1 1 calc GR
C14 C 0.1604(3) 0.63703(18) 0.47936(16) 0.0629(8) Uani 1 1 d .
H14 H 0.0938 0.6728 0.4840 0.076 Uiso 1 1 calc R
C15 C 0.1600(3) 0.5784(2) 0.54764(19) 0.0853(11) Uani 1 1 d .
H15A H 0.2190 0.5370 0.5450 0.128 Uiso 1 1 calc GR
H15B H 0.0896 0.5490 0.5484 0.128 Uiso 1 1 calc GR
H15C H 0.1710 0.6121 0.5927 0.128 Uiso 1 1 calc GR
C16 C 0.1386(4) 0.5899(3) 0.4066(2) 0.1205(16) Uani 1 1 d .
H16A H 0.1355 0.6303 0.3657 0.181 Uiso 1 1 calc GR
H16B H 0.0688 0.5599 0.4079 0.181 Uiso 1 1 calc GR
H16C H 0.1976 0.5494 0.3996 0.181 Uiso 1 1 calc GR
C17 C 0.2541(2) 0.78473(16) 0.40134(14) 0.0531(7) Uani 1 1 d .
H17 H 0.2455 0.7486 0.3562 0.064 Uiso 1 1 calc R
C18 C 0.3528(3) 0.8444(2) 0.39269(18) 0.0739(9) Uani 1 1 d .
H18A H 0.3646 0.8780 0.4377 0.111 Uiso 1 1 calc GR
H18B H 0.3378 0.8821 0.3506 0.111 Uiso 1 1 calc GR
H18C H 0.4183 0.8110 0.3843 0.111 Uiso 1 1 calc GR
C19 C 0.1477(3) 0.8373(2) 0.40858(19) 0.0834(10) Uani 1 1 d .
H19A H 0.0849 0.7992 0.4107 0.125 Uiso 1 1 calc GR
H19B H 0.1374 0.8747 0.3658 0.125 Uiso 1 1 calc GR
H19C H 0.1537 0.8711 0.4538 0.125 Uiso 1 1 calc GR
C21 C 0.4229(3) 0.9404(2) 0.68276(18) 0.0709(8) Uani 1 1 d .
H21 H 0.4826 0.8973 0.6869 0.085 Uiso 1 1 calc R
C22 C 0.4510(3) 1.0015(3) 0.7469(2) 0.1107(14) Uani 1 1 d .
H22A H 0.4048 1.0518 0.7418 0.166 Uiso 1 1 calc GR
H22B H 0.5280 1.0180 0.7458 0.166 Uiso 1 1 calc GR
H22C H 0.4381 0.9736 0.7939 0.166 Uiso 1 1 calc GR
C23 C 0.4349(3) 0.9784(2) 0.6053(2) 0.0933(11) Uani 1 1 d .
H23A H 0.4171 0.9355 0.5678 0.140 Uiso 1 1 calc GR
H23B H 0.5102 0.9976 0.6005 0.140 Uiso 1 1 calc GR
H23C H 0.3849 1.0263 0.5985 0.140 Uiso 1 1 calc GR
C24 C 0.1700(2) 0.94259(17) 0.70074(15) 0.0568(7) Uani 1 1 d .
H24 H 0.1079 0.9018 0.7023 0.068 Uiso 1 1 calc R
C25 C 0.1668(3) 0.9938(2) 0.7739(2) 0.0907(11) Uani 1 1 d .
H25A H 0.1850 0.9565 0.8158 0.136 Uiso 1 1 calc GR
H25B H 0.0934 1.0171 0.7787 0.136 Uiso 1 1 calc GR
H25C H 0.2201 1.0398 0.7731 0.136 Uiso 1 1 calc GR
C26 C 0.1433(3) 0.9989(2) 0.6323(2) 0.0808(10) Uani 1 1 d .
H26A H 0.1979 1.0439 0.6300 0.121 Uiso 1 1 calc GR
H26B H 0.0706 1.0238 0.6361 0.121 Uiso 1 1 calc GR
H26C H 0.1446 0.9645 0.5874 0.121 Uiso 1 1 calc GR
C27 C 0.3124(3) 0.81006(18) 0.77387(15) 0.0617(8) Uani 1 1 d .
H27 H 0.3269 0.8483 0.8171 0.074 Uiso 1 1 calc R
C28 C 0.4115(3) 0.7501(2) 0.7674(2) 0.0940(11) Uani 1 1 d .
H28A H 0.4019 0.7165 0.7222 0.141 Uiso 1 1 calc GR
H28B H 0.4164 0.7124 0.8103 0.141 Uiso 1 1 calc GR
H28C H 0.4787 0.7834 0.7656 0.141 Uiso 1 1 calc GR
C29 C 0.2068(3) 0.7593(2) 0.7861(2) 0.0931(11) Uani 1 1 d .
H29A H 0.1472 0.7982 0.7961 0.140 Uiso 1 1 calc GR
H29B H 0.2192 0.7212 0.8282 0.140 Uiso 1 1 calc GR
H29C H 0.1873 0.7263 0.7418 0.140 Uiso 1 1 calc GR
B1 B 0.2618(3) 0.1241(2) 0.4016(2) 0.0720(10) Uani 1 1 d .
H1A H 0.3047 0.0618 0.3987 0.086 Uiso 1 1 calc R
B2 B 0.1315(3) 0.1409(2) 0.3557(2) 0.0646(9) Uani 1 1 d .
H2 H 0.0892 0.0894 0.3228 0.077 Uiso 1 1 calc R
B3 B 0.0560(3) 0.2135(2) 0.40915(19) 0.0601(9) Uani 1 1 d .
H3A H -0.0354 0.2096 0.4112 0.072 Uiso 1 1 calc R
B4 B 0.1411(3) 0.2422(2) 0.4895(2) 0.0673(10) Uani 1 1 d .
H4 H 0.1051 0.2571 0.5437 0.081 Uiso 1 1 calc R
B5 B 0.2676(3) 0.1865(3) 0.4842(2) 0.0731(10) Uani 1 1 d .
H5 H 0.3143 0.1647 0.5354 0.088 Uiso 1 1 calc R
B6 B 0.2496(3) 0.1936(2) 0.32409(19) 0.0596(9) Uani 1 1 d .
H6 H 0.2851 0.1778 0.2698 0.072 Uiso 1 1 calc R
B7 B 0.1218(3) 0.2491(2) 0.32900(19) 0.0593(8) Uani 1 1 d .
H7 H 0.0738 0.2696 0.2779 0.071 Uiso 1 1 calc R
B8 B 0.1277(3) 0.3123(2) 0.41207(19) 0.0577(8) Uani 1 1 d .
H8 H 0.0835 0.3741 0.4153 0.069 Uiso 1 1 calc R
B9 B 0.2597(3) 0.2951(2) 0.45955(19) 0.0586(8) Uani 1 1 d .
H9 H 0.3018 0.3454 0.4939 0.070 Uiso 1 1 calc R
B10 B 0.3358(3) 0.2219(2) 0.4046(2) 0.0595(9) Uani 1 1 d .
H10 H 0.4273 0.2245 0.4030 0.071 Uiso 1 1 calc R

loop_
_atom_site_aniso_label
_atom_site_aniso_U_11
_atom_site_aniso_U_22
_atom_site_aniso_U_33
_atom_site_aniso_U_23
_atom_site_aniso_U_13
_atom_site_aniso_U_12
Cu1 0.0806(3) 0.0467(2) 0.03442(19) -0.00443(13) 0.00171(16) 0.00004(17)
P1 0.0504(4) 0.0427(3) 0.0340(3) -0.0033(3) 0.0031(3) -0.0053(3)
P2 0.0562(4) 0.0452(4) 0.0354(4) -0.0041(3) 0.0011(3) -0.0048(3)
C1 0.078(2) 0.0621(18) 0.072(2) 0.0134(16) 0.0133(17) -0.0107(17)
B11 0.060(2) 0.0554(18) 0.0465(18) 0.0015(14) 0.0091(15) -0.0025(16)
C2 0.084(2) 0.071(2) 0.0544(18) -0.0024(16) 0.0107(16) -0.0168(18)
C3 0.149(4) 0.084(2) 0.066(2) 0.0045(19) 0.022(2) -0.042(3)
C11 0.0561(18) 0.0634(17) 0.0598(18) -0.0052(14) 0.0070(14) 0.0005(14)
C12 0.061(2) 0.071(2) 0.087(2) 0.0077(18) 0.0009(17) 0.0107(16)
C13 0.106(3) 0.109(3) 0.085(3) -0.020(2) 0.026(2) 0.035(2)
C14 0.0654(19) 0.0627(18) 0.0605(19) 0.0046(14) 0.0017(14) -0.0176(15)
C15 0.075(2) 0.087(2) 0.094(3) 0.034(2) 0.0096(19) -0.0197(19)
C16 0.156(4) 0.112(3) 0.094(3) -0.029(2) 0.009(3) -0.085(3)
C17 0.0671(18) 0.0567(16) 0.0354(14) 0.0010(12) 0.0022(12) -0.0117(14)
C18 0.085(2) 0.0689(19) 0.068(2) 0.0147(16) 0.0087(17) -0.0238(18)
C19 0.081(2) 0.095(2) 0.074(2) 0.0339(19) 0.0005(18) 0.011(2)
C21 0.0623(19) 0.078(2) 0.073(2) -0.0009(17) 0.0021(16) -0.0139(17)
C22 0.100(3) 0.115(3) 0.116(3) -0.031(3) -0.013(2) -0.047(3)
C23 0.082(2) 0.100(3) 0.099(3) 0.026(2) 0.011(2) -0.028(2)
C24 0.0556(17) 0.0547(16) 0.0602(18) -0.0045(14) 0.0029(14) -0.0041(14)
C25 0.102(3) 0.086(2) 0.086(3) -0.030(2) 0.021(2) 0.007(2)
C26 0.082(2) 0.0660(19) 0.094(3) 0.0152(18) 0.0005(19) 0.0119(18)
C27 0.084(2) 0.0638(17) 0.0365(15) 0.0009(13) -0.0022(14) 0.0000(16)
C28 0.107(3) 0.089(2) 0.084(3) 0.020(2) -0.017(2) 0.020(2)
C29 0.111(3) 0.094(2) 0.076(2) 0.034(2) 0.017(2) -0.015(2)
B1 0.066(2) 0.055(2) 0.095(3) -0.0014(19) 0.008(2) 0.0063(18)
B2 0.068(2) 0.0558(19) 0.071(2) -0.0155(17) 0.0094(18) -0.0073(17)
B3 0.053(2) 0.068(2) 0.060(2) -0.0098(17) 0.0110(16) -0.0051(17)
B4 0.073(2) 0.084(2) 0.047(2) -0.0081(18) 0.0155(17) -0.010(2)
B5 0.076(3) 0.085(3) 0.058(2) 0.0156(19) -0.0044(19) -0.004(2)
B6 0.062(2) 0.063(2) 0.054(2) -0.0149(16) 0.0157(16) -0.0051(17)
B7 0.063(2) 0.066(2) 0.0478(19) -0.0036(16) -0.0003(16) -0.0002(18)
B8 0.056(2) 0.0541(18) 0.064(2) -0.0078(16) 0.0109(16) 0.0017(16)
B9 0.061(2) 0.067(2) 0.0488(19) -0.0108(16) 0.0056(16) -0.0102(17)
B10 0.0511(19) 0.065(2) 0.062(2) -0.0064(16) 0.0062(16) 0.0013(16)

loop_
_atom_type_symbol
_atom_type_description
_atom_type_scat_dispersion_real
_atom_type_scat_dispersion_imag
_atom_type_scat_source
C C 0.0033 0.0016 'International Tables Vol C Tables 4.2.6.8 and 6.1.1.4'
H H 0.0000 0.0000 'International Tables Vol C Tables 4.2.6.8 and 6.1.1.4'
B B 0.0013 0.0007 'International Tables Vol C Tables 4.2.6.8 and 6.1.1.4'
Cu Cu 0.3201 1.2651 'International Tables Vol C Tables 4.2.6.8 and 6.1.1.4'
P P 0.1023 0.0942 'International Tables Vol C Tables 4.2.6.8 and 6.1.1.4'

loop_
_geom_angle_atom_site_label_1
_geom_angle_atom_site_label_2
_geom_angle_atom_site_label_3
_geom_angle
P2 Cu1 P1 173.98(3)
C11 P1 Cu1 110.26(9)
C11 P1 C17 106.52(13)
C14 P1 Cu1 111.92(10)
C14 P1 C11 112.49(14)
C14 P1 C17 105.97(12)
C17 P1 Cu1 109.39(9)
C21 P2 Cu1 109.13(10)
C24 P2 Cu1 112.30(9)
C24 P2 C21 112.75(14)
C24 P2 C27 105.95(14)
C27 P2 Cu1 110.40(9)
C27 P2 C21 106.08(14)
B1 C1 H1 117.8
B1 C1 B3 114.5(3)
B1 C1 B4 114.7(2)
B2 C1 H1 117.8
B2 C1 B1 62.5(2)
B2 C1 B3 62.60(19)
B2 C1 B4 114.8(2)
B3 C1 H1 117.7
B3 C1 B4 63.0(2)
B4 C1 H1 117.6
B5 C1 H1 117.8
B5 C1 B1 62.9(2)
B5 C1 B2 114.6(2)
B5 C1 B3 114.7(2)
B5 C1 B4 62.5(2)
C2 B11 B6 122.9(3)
C2 B11 B7 121.1(3)
C2 B11 B8 120.2(3)
C2 B11 B9 121.6(2)
C2 B11 B10 123.0(3)
B6 B11 B7 59.67(19)
B6 B11 B8 107.8(2)
B6 B11 B9 107.9(2)
B6 B11 B10 60.22(18)
B7 B11 B9 107.8(2)
B7 B11 B10 107.9(2)
B8 B11 B7 59.93(18)
B8 B11 B9 60.03(18)
B8 B11 B10 108.1(2)
B10 B11 B9 59.93(18)
C3 C2 B11 177.0(4)
C2 C3 H3 180.0
P1 C11 H11 105.0
C12 C11 P1 111.4(2)
C12 C11 H11 105.0
C13 C11 P1 116.7(2)
C13 C11 H11 105.0
C13 C11 C12 112.4(3)
C11 C12 H12A 109.5
C11 C12 H12B 109.5
C11 C12 H12C 109.5
H12A C12 H12B 109.5
H12A C12 H12C 109.5
H12B C12 H12C 109.5
C11 C13 H13A 109.5
C11 C13 H13B 109.5
C11 C13 H13C 109.5
H13A C13 H13B 109.5
H13A C13 H13C 109.5
H13B C13 H13C 109.5
P1 C14 H14 103.9
C15 C14 P1 112.9(2)
C15 C14 H14 103.9
C16 C14 P1 117.4(2)
C16 C14 H14 103.9
C16 C14 C15 112.9(3)
C14 C15 H15A 109.5
C14 C15 H15B 109.5
C14 C15 H15C 109.5
H15A C15 H15B 109.5
H15A C15 H15C 109.5
H15B C15 H15C 109.5
C14 C16 H16A 109.5
C14 C16 H16B 109.5
C14 C16 H16C 109.5
H16A C16 H16B 109.5
H16A C16 H16C 109.5
H16B C16 H16C 109.5
P1 C17 H17 108.6
C18 C17 P1 111.23(19)
C18 C17 H17 108.6
C18 C17 C19 109.9(2)
C19 C17 P1 109.73(19)
C19 C17 H17 108.6
C17 C18 H18A 109.5
C17 C18 H18B 109.5
C17 C18 H18C 109.5
H18A C18 H18B 109.5
H18A C18 H18C 109.5
H18B C18 H18C 109.5
C17 C19 H19A 109.5
C17 C19 H19B 109.5
C17 C19 H19C 109.5
H19A C19 H19B 109.5
H19A C19 H19C 109.5
H19B C19 H19C 109.5
P2 C21 H21 103.6
C22 C21 P2 117.5(2)
C22 C21 H21 103.6
C22 C21 C23 114.4(3)
C23 C21 P2 111.9(2)
C23 C21 H21 103.6
C21 C22 H22A 109.5
C21 C22 H22B 109.5
C21 C22 H22C 109.5
H22A C22 H22B 109.5
H22A C22 H22C 109.5
H22B C22 H22C 109.5
C21 C23 H23A 109.5
C21 C23 H23B 109.5
C21 C23 H23C 109.5
H23A C23 H23B 109.5
H23A C23 H23C 109.5
H23B C23 H23C 109.5
P2 C24 H24 105.2
C25 C24 P2 116.9(2)
C25 C24 H24 105.2
C26 C24 P2 111.5(2)
C26 C24 H24 105.2
C26 C24 C25 111.7(3)
C24 C25 H25A 109.5
C24 C25 H25B 109.5
C24 C25 H25C 109.5
H25A C25 H25B 109.5
H25A C25 H25C 109.5
H25B C25 H25C 109.5
C24 C26 H26A 109.5
C24 C26 H26B 109.5
C24 C26 H26C 109.5
H26A C26 H26B 109.5
H26A C26 H26C 109.5
H26B C26 H26C 109.5
P2 C27 H27 108.7
C28 C27 P2 109.9(2)
C28 C27 H27 108.7
C29 C27 P2 110.0(2)
C29 C27 H27 108.7
C29 C27 C28 110.7(3)
C27 C28 H28A 109.5
C27 C28 H28B 109.5
C27 C28 H28C 109.5
H28A C28 H28B 109.5
H28A C28 H28C 109.5
H28B C28 H28C 109.5
C27 C29 H29A 109.5
C27 C29 H29B 109.5
C27 C29 H29C 109.5
H29A C29 H29B 109.5
H29A C29 H29C 109.5
H29B C29 H29C 109.5
C1 B1 H1A 124.8
C1 B1 B2 58.7(2)
C1 B1 B5 58.5(2)
C1 B1 B6 105.0(2)
C1 B1 B10 105.1(2)
B2 B1 H1A 121.3
B2 B1 B5 107.9(3)
B2 B1 B6 60.1(2)
B2 B1 B10 109.0(3)
B5 B1 H1A 121.7
B5 B1 B10 59.9(2)
B6 B1 H1A 121.9
B6 B1 B5 108.4(2)
B6 B1 B10 61.0(2)
B10 B1 H1A 121.7
C1 B2 B1 58.8(2)
C1 B2 H2 124.7
C1 B2 B3 58.92(19)
C1 B2 B6 105.0(2)
C1 B2 B7 104.9(2)
B1 B2 H2 121.3
B1 B2 B3 108.4(3)
B1 B2 B6 60.0(2)
B1 B2 B7 108.4(2)
B3 B2 H2 121.2
B6 B2 H2 122.0
B6 B2 B3 108.6(2)
B7 B2 H2 122.1
B7 B2 B3 59.96(19)
B7 B2 B6 60.5(2)
C1 B3 B2 58.5(2)
C1 B3 H3A 125.0
C1 B3 B4 58.6(2)
C1 B3 B7 104.5(2)
C1 B3 B8 104.5(2)
B2 B3 H3A 121.6
B2 B3 B4 107.8(3)
B2 B3 B8 108.2(2)
B4 B3 H3A 121.6
B7 B3 B2 59.86(19)
B7 B3 H3A 122.2
B7 B3 B4 108.1(2)
B7 B3 B8 60.63(19)
B8 B3 H3A 122.2
B8 B3 B4 59.6(2)
C1 B4 B3 58.34(19)
C1 B4 H4 125.2
C1 B4 B5 58.4(2)
C1 B4 B8 104.4(2)
C1 B4 B9 104.6(2)
B3 B4 H4 121.6
B5 B4 B3 107.5(3)
B5 B4 H4 121.8
B5 B4 B8 108.2(2)
B8 B4 B3 59.81(19)
B8 B4 H4 122.1
B9 B4 B3 108.7(2)
B9 B4 H4 121.8
B9 B4 B5 59.7(2)
B9 B4 B8 61.1(2)
C1 B5 B1 58.6(2)
C1 B5 B4 59.2(2)
C1 B5 H5 124.5
C1 B5 B9 105.4(2)
C1 B5 B10 105.3(3)
B1 B5 H5 121.3
B4 B5 B1 108.4(3)
B4 B5 H5 121.1
B4 B5 B10 109.1(3)
B9 B5 B1 108.9(3)
B9 B5 B4 60.0(2)
B9 B5 H5 121.7
B9 B5 B10 61.1(2)
B10 B5 B1 60.1(2)
B10 B5 H5 121.6
B11 B6 H6 121.8
B11 B6 B10 60.03(18)
B1 B6 B11 107.6(2)
B1 B6 B2 59.9(2)
B1 B6 H6 122.1
B1 B6 B7 107.6(2)
B1 B6 B10 59.8(2)
B2 B6 B11 107.7(2)
B2 B6 H6 121.9
B2 B6 B7 59.67(19)
B2 B6 B10 107.9(2)
B7 B6 B11 60.21(19)
B7 B6 H6 121.7
B7 B6 B10 108.2(2)
B10 B6 H6 121.7
B11 B7 H7 121.8
B2 B7 B11 107.7(2)
B2 B7 B3 60.18(19)
B2 B7 B6 59.78(19)
B2 B7 H7 121.9
B2 B7 B8 107.9(2)
B3 B7 B11 108.0(2)
B3 B7 B6 108.2(2)
B3 B7 H7 121.6
B3 B7 B8 59.91(18)
B6 B7 B11 60.12(18)
B6 B7 H7 121.6
B6 B7 B8 108.2(2)
B8 B7 B11 60.00(18)
B8 B7 H7 121.7
B11 B8 H8 121.8
B11 B8 B9 60.32(18)
B3 B8 B11 107.7(2)
B3 B8 B7 59.46(19)
B3 B8 H8 121.8
B3 B8 B9 107.8(2)
B4 B8 B11 107.7(2)
B4 B8 B3 60.6(2)
B4 B8 B7 107.9(2)
B4 B8 H8 121.9
B4 B8 B9 59.24(19)
B7 B8 B11 60.07(18)
B7 B8 H8 121.8
B7 B8 B9 108.1(2)
B9 B8 H8 121.8
B11 B9 H9 122.3
B4 B9 B11 107.5(2)
B4 B9 B8 59.69(19)
B4 B9 H9 121.6
B4 B9 B10 108.3(2)
B5 B9 B11 107.2(2)
B5 B9 B4 60.3(2)
B5 B9 B8 107.5(2)
B5 B9 H9 122.0
B5 B9 B10 59.8(2)
B8 B9 B11 59.65(19)
B8 B9 H9 122.1
B10 B9 B11 59.83(18)
B10 B9 B8 107.7(2)
B10 B9 H9 121.7
B11 B10 B6 59.75(18)
B11 B10 B9 60.24(19)
B11 B10 H10 122.1
B1 B10 B11 106.9(2)
B1 B10 B6 59.3(2)
B1 B10 B9 107.2(2)
B1 B10 H10 122.3
B5 B10 B11 107.0(2)
B5 B10 B1 60.0(2)
B5 B10 B6 107.1(2)
B5 B10 B9 59.1(2)
B5 B10 H10 122.4
B6 B10 H10 122.1
B9 B10 B6 107.8(2)
B9 B10 H10 121.9

loop_
_geom_bond_atom_site_label_1
_geom_bond_atom_site_label_2
_geom_bond_distance
Cu1 P1 2.2057(7)
Cu1 P2 2.2054(7)
P1 C11 1.837(3)
P1 C14 1.833(3)
P1 C17 1.839(2)
P2 C21 1.844(3)
P2 C24 1.838(3)
P2 C27 1.843(3)
C1 H1 0.98(3)
C1 B1 1.685(5)
C1 B2 1.685(5)
C1 B3 1.693(5)
C1 B4 1.698(5)
C1 B5 1.684(5)
B11 C2 1.549(4)
B11 B6 1.772(4)
B11 B7 1.774(5)
B11 B8 1.773(5)
B11 B9 1.785(5)
B11 B10 1.777(5)
C2 C3 1.166(4)
C3 H3 0.9300
C11 H11 0.9800
C11 C12 1.528(4)
C11 C13 1.516(4)
C12 H12A 0.9600
C12 H12B 0.9600
C12 H12C 0.9600
C13 H13A 0.9600
C13 H13B 0.9600
C13 H13C 0.9600
C14 H14 0.9800
C14 C15 1.518(4)
C14 C16 1.497(4)
C15 H15A 0.9600
C15 H15B 0.9600
C15 H15C 0.9600
C16 H16A 0.9600
C16 H16B 0.9600
C16 H16C 0.9600
C17 H17 0.9800
C17 C18 1.518(4)
C17 C19 1.526(4)
C18 H18A 0.9600
C18 H18B 0.9600
C18 H18C 0.9600
C19 H19A 0.9600
C19 H19B 0.9600
C19 H19C 0.9600
C21 H21 0.9800
C21 C22 1.509(4)
C21 C23 1.510(4)
C22 H22A 0.9600
C22 H22B 0.9600
C22 H22C 0.9600
C23 H23A 0.9600
C23 H23B 0.9600
C23 H23C 0.9600
C24 H24 0.9800
C24 C25 1.525(4)
C24 C26 1.521(4)
C25 H25A 0.9600
C25 H25B 0.9600
C25 H25C 0.9600
C26 H26A 0.9600
C26 H26B 0.9600
C26 H26C 0.9600
C27 H27 0.9800
C27 C28 1.519(4)
C27 C29 1.517(4)
C28 H28A 0.9600
C28 H28B 0.9600
C28 H28C 0.9600
C29 H29A 0.9600
C29 H29B 0.9600
C29 H29C 0.9600
B1 H1A 1.1000
B1 B2 1.748(5)
B1 B5 1.758(5)
B1 B6 1.750(5)
B1 B10 1.759(5)
B2 H2 1.1000
B2 B3 1.755(5)
B2 B6 1.751(5)
B2 B7 1.749(5)
B3 H3A 1.1000
B3 B4 1.772(5)
B3 B7 1.751(5)
B3 B8 1.759(5)
B4 H4 1.1000
B4 B5 1.753(5)
B4 B8 1.755(5)
B4 B9 1.747(5)
B5 H5 1.1000
B5 B9 1.743(5)
B5 B10 1.756(5)
B6 H6 1.1000
B6 B7 1.764(5)
B6 B10 1.781(5)
B7 H7 1.1000
B7 B8 1.772(4)
B8 H8 1.1000
B8 B9 1.780(5)
B9 H9 1.1000
B9 B10 1.779(5)
B10 H10 1.1000
